data_1557258
loop_
_publ_author_name
'Springborg, Johan'
'Glerup, Jorgen'
'Sotofte, Inger'

_publ_section_title
;
 Synthesis and Crystal Structure of a Compound with Three
 [24.31]Adamanzanecopper(II) Species Coordinated to One Carbonate Ion,
 mu3-Carbonatotris{1,4,7,10-tetraazabicyclo[5.5.3]pentadecanecopper(II)}
 Perchlorate Dihydrate.
;
_journal_name_full 'Acta Chemica Scandinavica'
_journal_page_first 832
_journal_page_last 838
_journal_paper_doi 10.3891/acta.chem.scand.51-0832
_journal_volume 51
_journal_year 1997
_chemical_formula_sum 'C34 H76 Cl4 Cu3 N12 O21'
_chemical_formula_weight 1321.49
_chemical_name_common
;
mu3-Carbonatotris{1,4,7,10-tetraazabicyclo[5.5.3]pentadecanecopper(II)} 
;
_space_group_IT_number 189
_space_group_name_Hall 'P -6 -2'
_space_group_name_H-M_alt 'P -6 2 m'
_symmetry_cell_setting hexagonal
_symmetry_Int_Tables_number 189
_symmetry_space_group_name_Hall 'P -6 -2'
_symmetry_space_group_name_H-M 'P -6 2 m'
_cell_angle_alpha 90.
_cell_angle_beta 90.
_cell_angle_gamma 120.
_cell_formula_units_Z 1
_cell_length_a 13.093(3)
_cell_length_b 13.093(3)
_cell_length_c 8.631(2)
_cell_volume 1281.4(5)
_diffrn_ambient_temperature 120
_diffrn_radiation_probe x-ray
_diffrn_radiation_type CuK\a
_diffrn_radiation_wavelength 0.71069
_exptl_absorpt_coefficient_mu 4.13
_exptl_crystal_density_diffrn 1.83
_exptl_crystal_F_000 687
_refine_ls_goodness_of_fit_ref 1.20
_refine_ls_number_parameters 101
_refine_ls_number_reflns 903
_refine_ls_R_factor_gt 0.0409
_refine_ls_wR_factor_gt 0.0982
_cod_data_source_file Acta-Chem-Scand-1997-51-832.cif
_cod_data_source_block 1
_cod_original_formula_sum 'C34 H76 N12 Cu3 Cl4 O21'
_cod_database_code 1557258

loop_
_space_group_symop_id
_space_group_symop_operation_xyz
1 x,y,z
2 -x+y,-x,-z
3 -y,x-y,z
4 x,y,-z
5 -x+y,-x,z
6 -y,x-y,-z
7 y,x,z
8 x-y,-y,-z
9 -x,-x+y,z
10 y,x,-z
11 x-y,-y,z
12 -x,-x+y,-z

loop_
_atom_site_label
_atom_site_type_symbol
_atom_site_thermal_displace_type
_atom_site_fract_x
_atom_site_fract_y
_atom_site_fract_z
_atom_site_occupancy
_atom_site_U_iso_or_equiv
_atom_site_calc_flag
_atom_site_refinement_flags
_atom_site_disorder_assembly
_atom_site_disorder_group
Cu Cu Uiso 0.21132(8) 0.21132(8) 0.00000 1.000 0.0208(3) . . . .
Cl2 Cl Uiso 0.00000 0.00000 0.50000 1.000 0.0107(6) . . . .
Cl1 Cl Uiso 0.43849(15) 0.00000 0.50000 1.000 0.0306(4) . . . .
O1 O Uiso 0.1121(7) 0.0353(10) 0.00000 0.500 0.034(3) . . . .
N1 N Uiso 0.2259(4) 0.2259(4) 0.2299(5) 1.000 0.0420(18) . . . .
N2 N Uiso 0.2466(4) 0.3861(6) 0.00000 1.000 0.0297(16) . . . .
C1 C Uiso 0.2218(6) 0.3335(8) 0.2766(6) 1.000 0.0571(19) . . . .
C2 C Uiso 0.1852(4) 0.3826(6) 0.1441(7) 1.000 0.0502(18) . . . .
C3 C Uiso 0.3705(5) 0.4834(7) 0.00000 1.000 0.034(2) . . . .
C4 C Uiso 0.4607(8) 0.4607(8) 0.0745(14) 0.500 0.025(3) . . . .
C5 C Uiso 0.00000 0.00000 0.00000 1.000 0.015(3) . . . .
O5 O Uiso 0.00000 0.00000 0.3329(14) 1.000 0.014(3) . . . .
O6 O Uiso 0.1027(7) 0.00000 0.4423(8) 0.500 0.0267(14) . . . .
O2 O Uiso 0.5433(6) 0.1029(10) 0.5459(7) 0.500 0.058(3) . . . .
O3 O Uiso 0.4349(7) 0.00000 0.3247(9) 0.500 0.046(2) . . . .
O4 O Uiso 0.3373(6) 0.00000 0.4517(9) 0.500 0.034(3) . . . .
O7 O Uiso 0.66667 0.33333 0.3167(19) 0.500 0.056(4) . . . .

loop_
_atom_type_symbol
_atom_type_description
_atom_type_scat_dispersion_real
_atom_type_scat_dispersion_imag
_atom_type_scat_source
C C 0.0033 0.0016 ' International Tables Vol C Tables 4.2.6.8 and 6.1.1.4'
Cl Cl 0.1484 0.1585 ' International Tables Vol C Tables 4.2.6.8 and 6.1.1.4'
Cu Cu 0.3201 1.2651 ' International Tables Vol C Tables 4.2.6.8 and 6.1.1.4'
N N 0.0061 0.0033 ' International Tables Vol C Tables 4.2.6.8 and 6.1.1.4'
O O 0.0106 0.0060 ' International Tables Vol C Tables 4.2.6.8 and 6.1.1.4'

loop_
_geom_angle_atom_site_label_1
_geom_angle_atom_site_label_2
_geom_angle_atom_site_label_3
_geom_angle
_geom_angle_site_symmetry_1
_geom_angle_site_symmetry_2
_geom_angle_site_symmetry_3
_geom_angle_publ_flag
O1 Cu N1 94.95(13) . . . yes
O1 Cu N2 156.8(4) . . . yes
O1 Cu O1 52.8(4) . . 3_555 yes
O1 Cu N1 94.95(13) . . 4_555 yes
O1 Cu O1 52.8(4) . . 6_555 yes
O1 Cu O1 51.6(4) . . 7_555 yes
O1 Cu N2 105.2(4) . . 7_555 yes
O1 Cu O1 1.2(5) . . 8_555 yes
O1 Cu O1 51.6(4) . . 10_555 yes
O1 Cu O1 1.2(5) . . 11_555 yes
N1 Cu N2 86.40(14) . . . yes
O1 Cu N1 94.90(16) 3_555 . . yes
O1 Cu N1 94.95(13) 4_555 . . yes
N1 Cu N1 169.0(2) . . 4_555 yes
O1 Cu N1 94.90(16) 6_555 . . yes
O1 Cu N1 94.95(16) 7_555 . . yes
N1 Cu N2 86.40(17) . . 7_555 yes
O1 Cu N1 94.90(13) 8_555 . . yes
O1 Cu N1 94.95(16) 10_555 . . yes
O1 Cu N1 94.90(13) 11_555 . . yes
O1 Cu N2 104.0(3) 3_555 . . yes
O1 Cu N2 156.8(4) 4_555 . . yes
N1 Cu N2 86.40(14) 4_555 . . yes
O1 Cu N2 104.0(3) 6_555 . . yes
O1 Cu N2 105.2(3) 7_555 . . yes
N2 Cu N2 98.0(2) . . 7_555 yes
O1 Cu N2 158.0(4) 8_555 . . yes
O1 Cu N2 105.2(3) 10_555 . . yes
O1 Cu N2 158.0(4) 11_555 . . yes
O1 Cu O1 52.8(4) 3_555 . 4_555 yes
O1 Cu N1 94.90(16) 3_555 . 4_555 yes
O1 Cu O1 1.2(4) 3_555 . 7_555 yes
O1 Cu N2 158.0(3) 3_555 . 7_555 yes
O1 Cu O1 54.0(5) 3_555 . 8_555 yes
O1 Cu O1 1.2(4) 3_555 . 10_555 yes
O1 Cu O1 54.0(5) 3_555 . 11_555 yes
O1 Cu N1 94.95(13) 4_555 . 4_555 yes
O1 Cu O1 52.8(4) 4_555 . 6_555 yes
O1 Cu O1 51.6(4) 4_555 . 7_555 yes
O1 Cu N2 105.2(4) 4_555 . 7_555 yes
O1 Cu O1 1.2(5) 4_555 . 8_555 yes
O1 Cu O1 51.6(4) 4_555 . 10_555 yes
O1 Cu O1 1.2(5) 4_555 . 11_555 yes
O1 Cu N1 94.90(16) 6_555 . 4_555 yes
O1 Cu N1 94.95(16) 7_555 . 4_555 yes
N1 Cu N2 86.40(17) 4_555 . 7_555 yes
O1 Cu N1 94.90(13) 8_555 . 4_555 yes
O1 Cu N1 94.95(16) 10_555 . 4_555 yes
O1 Cu N1 94.90(13) 11_555 . 4_555 yes
O1 Cu O1 1.2(4) 6_555 . 7_555 yes
O1 Cu N2 158.0(3) 6_555 . 7_555 yes
O1 Cu O1 54.0(5) 6_555 . 8_555 yes
O1 Cu O1 1.2(4) 6_555 . 10_555 yes
O1 Cu O1 54.0(5) 6_555 . 11_555 yes
O1 Cu N2 156.8(3) 7_555 . 7_555 yes
O1 Cu O1 52.8(5) 7_555 . 8_555 yes
O1 Cu O1 52.8(5) 7_555 . 11_555 yes
O1 Cu N2 104.0(4) 8_555 . 7_555 yes
O1 Cu N2 156.8(3) 10_555 . 7_555 yes
O1 Cu N2 104.0(4) 11_555 . 7_555 yes
O1 Cu O1 52.8(5) 8_555 . 10_555 yes
O1 Cu O1 52.8(5) 10_555 . 11_555 yes
O5 Cl2 O6 110.3(3) 2_556 . 3_555 yes
O5 Cl2 O6 69.7(3) 2_556 . 4_556 yes
O5 Cl2 O6 110.3(3) 2_556 . 5_555 yes
O5 Cl2 O6 69.7(3) 2_556 . 6_556 yes
O5 Cl2 O6 110.3(3) 2_556 . 7_555 yes
O5 Cl2 O6 69.7(3) 2_556 . 8_556 yes
O5 Cl2 O6 110.3(3) 2_556 . 9_555 yes
O5 Cl2 O6 69.7(3) 2_556 . 10_556 yes
O5 Cl2 O6 69.7(3) 2_556 . 12_556 yes
O6 Cl2 O6 124.1(4) 2_556 . 3_555 yes
O6 Cl2 O6 108.6(4) 2_556 . 4_556 yes
O6 Cl2 O6 40.7(4) 2_556 . 5_555 yes
O6 Cl2 O6 108.6(4) 2_556 . 6_556 yes
O6 Cl2 O6 124.1(4) 2_556 . 7_555 yes
O6 Cl2 O6 108.6(4) 2_556 . 8_556 yes
O6 Cl2 O6 40.7(4) 2_556 . 9_555 yes
O6 Cl2 O6 108.6(4) 2_556 . 10_556 yes
O6 Cl2 O6 124.1(2) 3_555 . 4_556 yes
O6 Cl2 O6 108.6(4) 3_555 . 5_555 yes
O6 Cl2 O6 40.7(4) 3_555 . 6_556 yes
O6 Cl2 O6 124.1(2) 3_555 . 8_556 yes
O6 Cl2 O6 108.6(4) 3_555 . 9_555 yes
O6 Cl2 O6 40.7(4) 3_555 . 10_556 yes
O6 Cl2 O6 124.1(4) 3_555 . 12_556 yes
O6 Cl2 O6 124.1(4) 4_556 . 5_555 yes
O6 Cl2 O6 108.6(3) 4_556 . 6_556 yes
O6 Cl2 O6 124.1(2) 4_556 . 7_555 yes
O6 Cl2 O6 124.1(4) 4_556 . 9_555 yes
O6 Cl2 O6 108.6(3) 4_556 . 10_556 yes
O6 Cl2 O6 108.6(4) 4_556 . 12_556 yes
O6 Cl2 O6 124.1(4) 5_555 . 6_556 yes
O6 Cl2 O6 108.6(4) 5_555 . 7_555 yes
O6 Cl2 O6 124.1(4) 5_555 . 8_556 yes
O6 Cl2 O6 124.1(4) 5_555 . 10_556 yes
O6 Cl2 O6 40.7(4) 5_555 . 12_556 yes
O6 Cl2 O6 40.7(4) 6_556 . 7_555 yes
O6 Cl2 O6 108.6(3) 6_556 . 8_556 yes
O6 Cl2 O6 124.1(4) 6_556 . 9_555 yes
O6 Cl2 O6 108.6(4) 6_556 . 12_556 yes
O6 Cl2 O6 124.1(2) 7_555 . 8_556 yes
O6 Cl2 O6 108.6(4) 7_555 . 9_555 yes
O6 Cl2 O6 40.7(4) 7_555 . 10_556 yes
O6 Cl2 O6 124.1(4) 7_555 . 12_556 yes
O6 Cl2 O6 124.1(4) 8_556 . 9_555 yes
O6 Cl2 O6 108.6(3) 8_556 . 10_556 yes
O6 Cl2 O6 108.6(4) 8_556 . 12_556 yes
O6 Cl2 O6 124.1(4) 9_555 . 10_556 yes
O6 Cl2 O6 40.7(4) 9_555 . 12_556 yes
O6 Cl2 O6 108.6(4) 10_556 . 12_556 yes
O5 Cl2 O6 69.7(3) . . 9_555 yes
O5 Cl2 O6 110.3(3) . . 10_556 yes
O5 Cl2 O6 110.3(3) . . 12_556 yes
O5 Cl2 O6 110.3(3) 2_556 . . yes
O6 Cl2 O6 124.1(4) . . 2_556 yes
O6 Cl2 O6 108.6(3) . . 3_555 yes
O6 Cl2 O6 40.7(4) . . 4_556 yes
O6 Cl2 O6 108.6(4) . . 5_555 yes
O6 Cl2 O6 124.1(2) . . 6_556 yes
O6 Cl2 O6 108.6(3) . . 7_555 yes
O6 Cl2 O6 40.7(4) . . 8_556 yes
O6 Cl2 O6 108.6(4) . . 9_555 yes
O6 Cl2 O6 124.1(2) . . 10_556 yes
O6 Cl2 O6 124.1(4) . . 12_556 yes
O5 Cl2 O6 69.7(3) 2_556 . 2_556 yes
O5 Cl2 O6 69.7(3) . . 7_555 yes
O5 Cl2 O6 110.3(3) . . 8_556 yes
O5 Cl2 O5 180.00 . . 2_556 yes
O5 Cl2 O6 110.3(3) . . 2_556 yes
O5 Cl2 O6 69.7(3) . . 3_555 yes
O5 Cl2 O6 110.3(3) . . 4_556 yes
O5 Cl2 O6 69.7(3) . . 5_555 yes
O5 Cl2 O6 110.3(3) . . 6_556 yes
O5 Cl2 O6 69.7(3) . . . yes
O2 Cl1 O2 110.9(7) 4_556 . 8_556 yes
O2 Cl1 O3 107.2(3) . . . yes
O2 Cl1 O4 123.7(4) . . . yes
O2 Cl1 O2 32.5(4) . . 4_556 yes
O2 Cl1 O3 74.7(3) . . 4_556 yes
O2 Cl1 O4 112.7(4) . . 4_556 yes
O3 Cl1 O4 70.8(5) 11_555 . 11_555 yes
O2 Cl1 O4 123.7(6) 11_555 . 11_555 yes
O3 Cl1 O4 105.7(5) . . 4_556 yes
O2 Cl1 O3 74.7(3) 8_556 . . yes
O3 Cl1 O3 176.4(5) . . 8_556 yes
O3 Cl1 O4 105.7(5) . . 8_556 yes
O2 Cl1 O3 107.2(3) 11_555 . . yes
O3 Cl1 O4 70.8(5) . . 11_555 yes
O2 Cl1 O4 112.7(4) 4_556 . . yes
O3 Cl1 O4 105.7(5) 4_556 . . yes
O4 Cl1 O4 34.9(5) . . 4_556 yes
O2 Cl1 O4 112.7(6) 8_556 . . yes
O3 Cl1 O4 105.7(5) 8_556 . . yes
O4 Cl1 O4 34.9(5) . . 8_556 yes
O2 Cl1 O4 123.7(6) 11_555 . . yes
O3 Cl1 O4 70.8(5) 11_555 . . yes
O2 Cl1 O3 107.2(3) 4_556 . 4_556 yes
O2 Cl1 O4 123.7(4) 4_556 . 4_556 yes
O2 Cl1 O4 112.7(6) 11_555 . 4_556 yes
O2 Cl1 O3 107.2(3) 4_556 . 8_556 yes
O2 Cl1 O4 123.7(4) 4_556 . 8_556 yes
O2 Cl1 O2 120.9(8) 4_556 . 11_555 yes
O2 Cl1 O3 74.7(3) 4_556 . 11_555 yes
O2 Cl1 O4 112.7(4) 4_556 . 11_555 yes
O2 Cl1 O2 120.9(8) . . 8_556 yes
O2 Cl1 O3 74.7(3) . . 8_556 yes
O2 Cl1 O4 112.7(4) . . 8_556 yes
O2 Cl1 O2 110.9(7) . . 11_555 yes
O2 Cl1 O3 107.2(3) . . 11_555 yes
O2 Cl1 O4 123.7(4) . . 11_555 yes
O3 Cl1 O4 70.8(5) . . . yes
O2 Cl1 O3 74.7(3) 4_556 . . yes
O3 Cl1 O3 176.4(5) . . 4_556 yes
O2 Cl1 O3 107.2(3) 11_555 . 11_555 yes
O3 Cl1 O4 105.7(5) 11_555 . 4_556 yes
O4 Cl1 O4 34.9(5) 4_556 . 11_555 yes
O2 Cl1 O3 107.2(3) 8_556 . 8_556 yes
O2 Cl1 O4 123.7(6) 8_556 . 8_556 yes
O2 Cl1 O2 32.5(4) 8_556 . 11_555 yes
O2 Cl1 O3 74.7(3) 8_556 . 11_555 yes
O2 Cl1 O4 112.7(6) 8_556 . 11_555 yes
O3 Cl1 O4 70.8(5) 8_556 . 8_556 yes
O2 Cl1 O3 74.7(3) 11_555 . 8_556 yes
O3 Cl1 O3 176.4(5) 8_556 . 11_555 yes
O3 Cl1 O4 105.7(5) 8_556 . 11_555 yes
O2 Cl1 O4 112.7(6) 11_555 . 8_556 yes
O3 Cl1 O4 105.7(5) 11_555 . 8_556 yes
O4 Cl1 O4 34.9(5) 8_556 . 11_555 yes
O2 Cl1 O4 123.7(6) 8_556 . 4_556 yes
O3 Cl1 O4 70.8(5) 8_556 . 4_556 yes
O3 Cl1 O4 70.8(5) 4_556 . 4_556 yes
O2 Cl1 O3 107.2(3) 8_556 . 4_556 yes
O3 Cl1 O4 70.8(5) 4_556 . 8_556 yes
O2 Cl1 O3 74.7(3) 11_555 . 4_556 yes
O3 Cl1 O3 176.4(5) 4_556 . 11_555 yes
O3 Cl1 O4 105.7(5) 4_556 . 11_555 yes
O1 O1 C5 72.1(15) 8_555 . . yes
Cu O1 C5 112.1(7) . . . yes
Cu O1 O1 175.8(17) . . 8_555 yes
Cu O1 O1 64.2(5) . . 10_555 yes
Cu O1 O1 175.8(17) . . 11_555 yes
Cu O1 C5 75.1(5) 2_555 . . yes
O1 O1 C5 47.9(5) 7_555 . . yes
Cu O1 O1 64.2(5) . . 7_555 yes
Cu O1 Cu 172.8(6) . . 2_555 yes
O1 O1 O1 120.0(16) 8_555 . 10_555 yes
O1 O1 O1 120.0(16) 10_555 . 11_555 yes
O1 O1 C5 72.1(15) 11_555 . . yes
Cu O1 O1 123.0(6) 2_555 . 7_555 yes
Cu O1 O1 3.0(13) 2_555 . 8_555 yes
Cu O1 O1 123.0(6) 2_555 . 10_555 yes
Cu O1 O1 3.0(13) 2_555 . 11_555 yes
O1 O1 O1 120.0(16) 7_555 . 8_555 yes
O1 O1 C5 47.9(5) 10_555 . . yes
O1 O1 O1 120.0(16) 7_555 . 11_555 yes
Cu N1 C1 108.2(4) . . 7_555 yes
C1 N1 C1 116.2(5) . . 7_555 yes
Cu N1 C1 108.2(3) . . . yes
Cu N2 C3 119.2(5) . . . yes
Cu N2 C2 98.5(4) . . 4_555 yes
Cu N2 C2 98.5(4) . . . yes
C2 N2 C3 112.0(4) . . . yes
C2 N2 C2 115.7(6) . . 4_555 yes
C2 N2 C3 112.0(4) 4_555 . . yes
N1 C1 C2 111.6(5) . . . yes
N2 C2 C1 111.8(6) . . . yes
N2 C3 C4 117.6(6) . . . yes
N2 C3 C4 117.6(6) . . 4_555 yes
N2 C3 C4 117.6(6) . . 10_555 yes
C4 C3 C4 50.8(7) . . 4_555 no
C4 C3 C4 50.8(7) . . 10_555 no
C4 C3 C4 50.8(7) 4_555 . 7_555 no
C4 C3 C4 50.8(7) 7_555 . 10_555 no
N2 C3 C4 117.6(6) . . 7_555 yes
C3 C4 C4 64.6(8) . . 4_555 no
C3 C4 C3 117.3(8) . . 7_555 no
C3 C4 C4 64.6(7) 7_555 . 4_555 no
C3 C4 C4 64.6(7) 7_555 . 10_555 no
C3 C4 C4 64.6(8) . . 10_555 no
O1 C5 O1 155.9(8) . . 9_555 yes
O1 C5 O1 84.1(8) . . 10_555 yes
O1 C5 O1 120.0(9) 2_555 . 4_555 yes
O1 C5 O1 120.0(10) 2_555 . 6_555 yes
O1 C5 O1 155.9(9) 2_555 . 7_555 yes
O1 C5 O1 84.1(9) 2_555 . 8_555 yes
O1 C5 O1 35.9(7) . . 11_555 yes
O1 C5 O1 155.9(8) . . 12_555 yes
O1 C5 O1 120.0(10) 2_555 . 3_555 yes
O1 C5 O1 35.9(9) 2_555 . 12_555 yes
O1 C5 O1 120.0(8) 3_555 . 4_555 yes
O1 C5 O1 120.0(10) 3_555 . 5_555 yes
O1 C5 O1 35.9(9) 3_555 . 7_555 yes
O1 C5 O1 155.9(8) 3_555 . 8_555 yes
O1 C5 O1 84.1(9) 3_555 . 9_555 yes
O1 C5 O1 120.0(8) 8_555 . 12_555 yes
O1 C5 O1 35.9(9) 3_555 . 10_555 yes
O1 C5 O1 155.9(8) 3_555 . 11_555 yes
O1 C5 O1 84.1(9) 3_555 . 12_555 yes
O1 C5 O1 120.0(9) 4_555 . 5_555 yes
O1 C5 O1 120.0(8) 4_555 . 6_555 yes
O1 C5 O1 35.9(9) 2_555 . 9_555 yes
O1 C5 O1 155.9(9) 2_555 . 10_555 yes
O1 C5 O1 84.1(9) 2_555 . 11_555 yes
O1 C5 O1 84.1(8) 4_555 . 10_555 yes
O1 C5 O1 35.9(7) 4_555 . 11_555 yes
O1 C5 O1 155.9(8) 4_555 . 12_555 yes
O1 C5 O1 120.0(10) 5_555 . 6_555 yes
O1 C5 O1 155.9(9) 5_555 . 7_555 yes
O1 C5 O1 84.1(9) 5_555 . 8_555 yes
O1 C5 O1 35.9(9) 5_555 . 9_555 yes
O1 C5 O1 155.9(9) 5_555 . 10_555 yes
O1 C5 O1 84.1(9) 5_555 . 11_555 yes
O1 C5 O1 35.9(9) 5_555 . 12_555 yes
O1 C5 O1 35.9(9) 6_555 . 7_555 yes
O1 C5 O1 155.9(8) 6_555 . 8_555 yes
O1 C5 O1 84.1(9) 6_555 . 9_555 yes
O1 C5 O1 35.9(9) 6_555 . 10_555 yes
O1 C5 O1 155.9(8) 6_555 . 11_555 yes
O1 C5 O1 84.1(9) 6_555 . 12_555 yes
O1 C5 O1 120.0(8) 7_555 . 8_555 yes
O1 C5 O1 120.0(8) 7_555 . 9_555 yes
O1 C5 O1 120.0(8) 7_555 . 11_555 yes
O1 C5 O1 120.0(8) 7_555 . 12_555 yes
O1 C5 O1 120.0(8) 8_555 . 9_555 yes
O1 C5 O1 120.0(8) 8_555 . 10_555 yes
Cl2 O5 O6 54.9(4) . . . yes
O1 C5 O1 120.0(8) 9_555 . 10_555 yes
O1 C5 O1 120.0(8) 9_555 . 11_555 yes
O1 C5 O1 120.0(8) 10_555 . 11_555 yes
O1 C5 O1 120.0(8) 10_555 . 12_555 yes
O1 C5 O1 120.0(8) 11_555 . 12_555 yes
O1 C5 O1 84.1(8) 4_555 . 7_555 yes
O1 C5 O1 35.9(7) 4_555 . 8_555 yes
O1 C5 O1 155.9(8) 4_555 . 9_555 yes
O1 C5 O1 120.0(9) . . 2_555 yes
O1 C5 O1 120.0(8) . . 3_555 yes
O1 C5 O1 120.0(9) . . 5_555 yes
O1 C5 O1 120.0(8) . . 6_555 yes
O1 C5 O1 84.1(8) . . 7_555 yes
O1 C5 O1 35.9(7) . . 8_555 yes
O6 O5 O6 90.3(6) . . 7_555 yes
Cl2 O5 O6 54.9(4) . . 3_555 yes
Cl2 O5 O6 54.9(4) . . 5_555 yes
Cl2 O5 O6 54.9(4) . . 7_555 yes
Cl2 O5 O6 54.9(4) . . 9_555 yes
O6 O5 O6 90.3(6) . . 3_555 yes
O6 O5 O6 90.3(6) . . 5_555 yes
O6 O5 O6 90.3(6) 3_555 . 9_555 yes
O6 O5 O6 90.3(6) . . 9_555 yes
O6 O5 O6 90.3(6) 3_555 . 5_555 yes
O6 O5 O6 90.3(6) 5_555 . 7_555 yes
O6 O5 O6 90.3(6) 7_555 . 9_555 yes
O5 O6 O6 125.1(10) . . 8_556 yes
Cl2 O6 O5 55.4(5) . . . yes
Cl2 O6 O6 69.7(7) . . 4_556 yes
Cl2 O6 O6 69.7(7) . . 8_556 yes
O5 O6 O6 125.1(10) . . 4_556 yes
Cl1 O3 O4 51.2(4) . . . yes
Cl1 O3 O4 51.2(4) . . 11_555 yes
Cl1 O4 O3 58.1(4) . . . yes
Cl1 O4 O4 72.5(8) . . 4_556 yes
Cl1 O4 O4 72.5(8) . . 8_556 yes
Cl1 O4 O3 58.1(4) . . 11_555 yes
O3 O4 O4 130.6(10) . . 4_556 yes
O3 O4 O4 130.6(10) . . 8_556 yes
O3 O4 O4 130.6(10) 11_555 . 4_556 yes
O3 O4 O4 130.6(10) 11_555 . 8_556 yes

loop_
_geom_bond_atom_site_label_1
_geom_bond_atom_site_label_2
_geom_bond_distance
_geom_bond_site_symmetry_1
_geom_bond_site_symmetry_2
_geom_bond_publ_flag
Cu O1 2.001(11) . . yes
Cu N1 1.993(4) . . yes
Cu N2 2.096(7) . . yes
Cu O1 2.800(15) . 3_555 yes
Cu O1 2.001(11) . 4_555 yes
Cu N1 1.993(4) . 4_555 yes
Cu O1 2.800(15) . 6_555 yes
Cu O1 2.001(12) . 7_555 yes
Cu N2 2.096(8) . 7_555 yes
Cu O1 2.800(11) . 8_555 yes
Cu O1 2.001(12) . 10_555 yes
Cu O1 2.800(11) . 11_555 yes
Cl2 O6 1.434(9) . 4_556 yes
Cl2 O6 1.434(8) . 5_555 yes
Cl2 O5 1.442(12) . . yes
Cl2 O6 1.434(9) . . yes
Cl2 O5 1.442(12) . 2_556 yes
Cl2 O6 1.434(8) . 2_556 yes
Cl2 O6 1.434(7) . 3_555 yes
Cl2 O6 1.434(8) . 12_556 yes
Cl2 O6 1.434(9) . 8_556 yes
Cl2 O6 1.434(7) . 6_556 yes
Cl2 O6 1.434(7) . 7_555 yes
Cl2 O6 1.434(8) . 9_555 yes
Cl2 O6 1.434(7) . 10_556 yes
Cl1 O3 1.514(8) . 11_555 yes
Cl1 O2 1.417(13) . 11_555 yes
Cl1 O3 1.514(8) . . yes
Cl1 O4 1.389(8) . . yes
Cl1 O2 1.417(11) . 4_556 yes
Cl1 O4 1.389(8) . 11_555 yes
Cl1 O4 1.389(8) . 4_556 yes
Cl1 O2 1.417(13) . 8_556 yes
Cl1 O2 1.417(11) . . yes
Cl1 O4 1.389(8) . 8_556 yes
Cl1 O3 1.514(8) . 4_556 yes
Cl1 O3 1.514(8) . 8_556 yes
O1 O1 1.742(17) . 7_555 yes
O1 O1 0.801(16) . 8_555 yes
O1 O1 0.801(16) . 11_555 yes
O1 O1 1.742(17) . 10_555 yes
O1 C5 1.300(11) . . yes
N1 C1 1.492(10) . . yes
N1 C1 1.492(12) . 7_555 yes
N2 C2 1.469(7) . . yes
N2 C3 1.479(10) . . yes
N2 C2 1.469(7) . 4_555 yes
C1 C2 1.503(10) . . no
C3 C4 1.499(14) . . no
C3 C4 1.499(14) . 4_555 no
C3 C4 1.499(14) . 7_555 no
C3 C4 1.499(14) . 10_555 no
C4 C4 1.286(17) . 10_555 no
C4 C4 1.286(17) . 4_555 no
O5 O6 1.643(11) . . yes
O5 O6 1.643(10) . 3_555 yes
O5 O6 1.643(11) . 9_555 yes
O5 O6 1.643(10) . 7_555 yes
O5 O6 1.643(11) . 5_555 yes
O6 O6 0.996(10) . 8_556 yes
O6 O6 0.996(10) . 4_556 yes
O3 O4 1.684(12) . . yes
O3 O4 1.684(12) . 11_555 yes
O4 O4 0.834(11) . 4_556 yes
O4 O4 0.834(11) . 8_556 yes

loop_
_geom_torsion_atom_site_label_1
_geom_torsion_atom_site_label_2
_geom_torsion_atom_site_label_3
_geom_torsion_atom_site_label_4
_geom_torsion
_geom_torsion_site_symmetry_1
_geom_torsion_site_symmetry_2
_geom_torsion_site_symmetry_3
_geom_torsion_site_symmetry_4
_geom_torsion_publ_flag
N1 Cu O1 C5 92.40(17) . . . . no
N2 Cu O1 C5 0.00 . . . . no
O1 Cu N1 C1 -142.6(6) . . . . no
N2 Cu N1 C1 14.2(5) . . . . no
O1 Cu N2 C2 58.9(4) . . . . no
O1 Cu N2 C3 180.00 . . . . no
N1 Cu N2 C2 -35.3(4) . . . . no
N1 Cu N2 C3 85.85(17) . . . . no
O2 Cl1 O3 O4 -120.5(5) . . . . no
O2 Cl1 O4 O3 98.2(4) . . . . no
Cu N1 C1 C2 10.9(8) . . . . no
C1 N1 C1 C2 132.8(6) 7_555 . . . no
C3 N2 C2 C1 -75.4(8) . . . . no
C2 N2 C2 C1 154.7(6) 4_555 . . . no
C2 N2 C3 C4 85.2(8) . . . . no
Cu N2 C3 C4 -28.9(6) . . . . no
Cu N2 C2 C1 51.0(6) . . . . no
N1 C1 C2 N2 -44.7(9) . . . . no
